data_4505879
loop_
_publ_author_name
'Su, Shengqun'
'Chen, Wan'
'Qin, Chao'
'Song, Shuyan'
'Guo, Zhiyong'
'Li, Guanghua'
'Song, Xuezhi'
'Zhu, Min'
'Wang, Song'
'Hao, Zhaomin'
'Zhang, Hongjie'

_publ_section_title
;
 Lanthanide Anionic Metal--Organic Frameworks Containing Semirigid
 Tetracarboxylate Ligands: Structure, Photoluminescence, and Magnetism
;
_journal_issue 4
_journal_name_full 'Crystal Growth &amp; Design'
_journal_page_first 1808
_journal_paper_doi 10.1021/cg201283a
_journal_volume 12
_journal_year 2012
_chemical_formula_moiety 'C40 H43 N3 O18 Tm2'
_chemical_formula_sum 'C40 H43 N3 O18 Tm2'
_chemical_formula_weight 1191.63
_chemical_melting_point ?
_chemical_name_systematic
; 
 ? 
;
_space_group_IT_number 60
_symmetry_cell_setting orthorhombic
_symmetry_space_group_name_Hall '-P 2n 2ab'
_symmetry_space_group_name_H-M 'P b c n'
_atom_sites_solution_hydrogens geom
_atom_sites_solution_primary direct
_atom_sites_solution_secondary difmap
_audit_creation_method SHELXL-97
_cell_angle_alpha 90.00
_cell_angle_beta 90.00
_cell_angle_gamma 90.00
_cell_formula_units_Z 4
_cell_length_a 15.6958(5)
_cell_length_b 10.6984(3)
_cell_length_c 23.2644(7)
_cell_measurement_reflns_used 3875
_cell_measurement_temperature 185(2)
_cell_measurement_theta_max 26.08
_cell_measurement_theta_min 2.18
_cell_volume 3906.6(2)
_computing_cell_refinement 'Bruker SMART'
_computing_data_collection 'Bruker SMART'
_computing_data_reduction 'Bruker SAINT'
_computing_molecular_graphics SHELXP-97
_computing_publication_material SHELXTL
_computing_structure_refinement 'SHELXL-97 (Sheldrick, 1997)'
_computing_structure_solution 'SHELXS-97 (Sheldrick, 1990)'
_diffrn_ambient_temperature 185(2)
_diffrn_detector_area_resol_mean 9.00cm
_diffrn_measured_fraction_theta_full 0.999
_diffrn_measured_fraction_theta_max 0.999
_diffrn_measurement_device_type 'CCD area detector'
_diffrn_measurement_method 'phi and omega scans'
_diffrn_radiation_monochromator graphite
_diffrn_radiation_source 'fine-focus sealed tube'
_diffrn_radiation_type MoK\a
_diffrn_radiation_wavelength 0.71073
_diffrn_reflns_av_R_equivalents 0.0352
_diffrn_reflns_av_sigmaI/netI 0.0255
_diffrn_reflns_limit_h_max 16
_diffrn_reflns_limit_h_min -19
_diffrn_reflns_limit_k_max 13
_diffrn_reflns_limit_k_min -10
_diffrn_reflns_limit_l_max 28
_diffrn_reflns_limit_l_min -28
_diffrn_reflns_number 20458
_diffrn_reflns_theta_full 26.07
_diffrn_reflns_theta_max 26.07
_diffrn_reflns_theta_min 2.18
_diffrn_standards_decay_% none
_diffrn_standards_interval_count none
_diffrn_standards_interval_time none
_diffrn_standards_number none
_exptl_absorpt_coefficient_mu 4.601
_exptl_absorpt_correction_T_max 0.4450
_exptl_absorpt_correction_T_min 0.3697
_exptl_absorpt_correction_type empirical
_exptl_absorpt_process_details SADABS
_exptl_crystal_colour colorless
_exptl_crystal_density_diffrn 2.026
_exptl_crystal_density_meas ?
_exptl_crystal_density_method 'not measured'
_exptl_crystal_description block
_exptl_crystal_F_000 2344
_exptl_crystal_size_max 0.27
_exptl_crystal_size_mid 0.22
_exptl_crystal_size_min 0.21
_refine_diff_density_max 0.546
_refine_diff_density_min -0.486
_refine_diff_density_rms 0.098
_refine_ls_extinction_method none
_refine_ls_goodness_of_fit_ref 1.026
_refine_ls_hydrogen_treatment mixed
_refine_ls_matrix_type full
_refine_ls_number_parameters 306
_refine_ls_number_reflns 3875
_refine_ls_number_restraints 9
_refine_ls_restrained_S_all 1.026
_refine_ls_R_factor_all 0.0255
_refine_ls_R_factor_gt 0.0207
_refine_ls_shift/su_max 0.002
_refine_ls_shift/su_mean 0.000
_refine_ls_structure_factor_coef Fsqd
_refine_ls_weighting_details 'calc w=1/[\s^2^(Fo^2^)+(0.0206P)^2^+4.7067P] where P=(Fo^2^+2Fc^2^)/3'
_refine_ls_weighting_scheme calc
_refine_ls_wR_factor_gt 0.0471
_refine_ls_wR_factor_ref 0.0491
_reflns_number_gt 3363
_reflns_number_total 3875
_reflns_threshold_expression >2sigma(I)
_cod_data_source_file cg201283a_si_002.cif
_cod_data_source_block compound9
_cod_depositor_comments
;
The following automatic conversions were performed:

'_chemical_melting_point' value 'not measured' was changed to '?' -
the value is undefined or not given.

'_symmetry_cell_setting' value
'Orthorhombic' changed to 'orthorhombic' according to
/home/saulius/struct/CIF-dictionaries/cif_core.dic dictionary named
'cif_core.dic' version 2.4.1 from 2010-06-29.

Automatic conversion script
Id: cif_fix_values 1715 2011-07-08 13:25:40Z adriana 

The following automatic conversions were performed:

'_exptl_crystal_density_meas' value 'none' was changed to '?' - the
value is perceived as not measured.

Automatic conversion script
Id: cif_fix_values 3008 2015-01-20 13:52:24Z robertas 
;
_cod_original_sg_symbol_H-M Pbcn
_cod_database_code 4505879

loop_
_symmetry_equiv_pos_as_xyz
'x, y, z'
'-x+1/2, -y+1/2, z+1/2'
'-x, y, -z+1/2'
'x+1/2, -y+1/2, -z'
'-x, -y, -z'
'x-1/2, y-1/2, -z-1/2'
'x, -y, z-1/2'
'-x-1/2, y-1/2, z'

loop_
_atom_site_label
_atom_site_type_symbol
_atom_site_fract_x
_atom_site_fract_y
_atom_site_fract_z
_atom_site_U_iso_or_equiv
_atom_site_adp_type
_atom_site_occupancy
_atom_site_symmetry_multiplicity
_atom_site_calc_flag
_atom_site_refinement_flags
Tm1 Tm 0.452161(8) 0.030629(12) 0.415866(5) 0.00911(5) Uani 1 1 d .
C1 C 0.59403(19) 0.2501(3) 0.29692(13) 0.0135(7) Uani 1 1 d .
C2 C 0.61725(18) 0.2029(3) 0.24400(13) 0.0123(6) Uani 1 1 d .
H2A H 0.5997 0.1214 0.2330 0.015 Uiso 1 1 calc R
C3 C 0.66638(19) 0.2749(3) 0.20675(12) 0.0133(6) Uani 1 1 d .
C4 C 0.69246(19) 0.3929(3) 0.22380(13) 0.0142(7) Uani 1 1 d .
H4A H 0.7285 0.4402 0.1992 0.017 Uiso 1 1 calc R
C5 C 0.66701(19) 0.4438(3) 0.27629(13) 0.0133(7) Uani 1 1 d .
C6 C 0.61780(19) 0.3713(3) 0.31269(13) 0.0134(6) Uani 1 1 d .
H6A H 0.6000 0.4041 0.3487 0.016 Uiso 1 1 calc R
C7 C 0.6904(2) 0.5779(3) 0.29090(13) 0.0169(7) Uani 1 1 d .
H7A H 0.7466 0.5965 0.2735 0.020 Uiso 1 1 calc R
H7B H 0.6482 0.6339 0.2726 0.020 Uiso 1 1 calc R
C8 C 0.69471(19) 0.6098(3) 0.35410(13) 0.0130(6) Uani 1 1 d .
C9 C 0.76450(19) 0.5729(3) 0.38719(13) 0.0131(6) Uani 1 1 d .
H9A H 0.8092 0.5264 0.3698 0.016 Uiso 1 1 calc R
C10 C 0.76953(18) 0.6031(3) 0.44543(13) 0.0116(6) Uani 1 1 d .
C11 C 0.70350(18) 0.6713(3) 0.47081(13) 0.0118(6) Uani 1 1 d .
H11A H 0.7055 0.6899 0.5107 0.014 Uiso 1 1 calc R
C12 C 0.63505(19) 0.7117(3) 0.43799(13) 0.0126(6) Uani 1 1 d .
C13 C 0.63078(19) 0.6806(3) 0.37997(13) 0.0131(6) Uani 1 1 d .
H13A H 0.5836 0.7079 0.3577 0.016 Uiso 1 1 calc R
C14 C 0.54285(19) 0.1742(3) 0.33860(13) 0.0139(7) Uani 1 1 d .
C15 C 0.6923(2) 0.2219(3) 0.14927(13) 0.0171(7) Uani 1 1 d .
C16 C 0.84498(19) 0.5667(3) 0.48114(13) 0.0126(6) Uani 1 1 d .
C17 C 0.56942(19) 0.7953(3) 0.46524(13) 0.0119(6) Uani 1 1 d .
C18 C 0.1084(3) 0.0404(5) 0.4023(2) 0.0644(17) Uani 1 1 d D
H18A H 0.1362 0.0206 0.3657 0.097 Uiso 1 1 calc R
H18B H 0.0649 0.1047 0.3960 0.097 Uiso 1 1 calc R
H18C H 0.0815 -0.0351 0.4178 0.097 Uiso 1 1 calc R
C19 C 0.1335(2) 0.1192(4) 0.49939(15) 0.0273(8) Uani 1 1 d D
H19A H 0.1776 0.1494 0.5258 0.041 Uiso 1 1 calc R
H19B H 0.1063 0.0448 0.5157 0.041 Uiso 1 1 calc R
H19C H 0.0906 0.1847 0.4938 0.041 Uiso 1 1 calc R
N1 N 0.1727(2) 0.0873(3) 0.44353(14) 0.0353(8) Uani 1 1 d D
O1 O 0.50888(14) 0.2262(2) 0.38060(9) 0.0180(5) Uani 1 1 d .
O2 O 0.53505(13) 0.0563(2) 0.33100(9) 0.0148(5) Uani 1 1 d .
O3 O 0.65783(13) 0.1227(2) 0.13257(9) 0.0176(5) Uani 1 1 d .
O4 O 0.74862(18) 0.2770(3) 0.12080(11) 0.0423(8) Uani 1 1 d .
O5 O 0.91593(13) 0.5542(2) 0.45726(10) 0.0164(5) Uani 1 1 d .
O6 O 0.83317(13) 0.5514(2) 0.53448(9) 0.0151(5) Uani 1 1 d .
O7 O 0.57971(13) 0.8210(2) 0.51735(9) 0.0149(5) Uani 1 1 d .
O8 O 0.50942(13) 0.8343(2) 0.43402(9) 0.0154(5) Uani 1 1 d .
O9 O 0.39516(14) -0.1173(2) 0.35052(10) 0.0211(5) Uani 1 1 d D
C20 C 0.5000 -0.1204(8) 0.2500 0.070(2) Uani 1 2 d S
N2 N 0.4284(8) -0.1498(11) 0.2377(5) 0.071(4) Uani 0.50 1 d P
C21 C 0.3850(9) -0.1116(16) 0.2290(7) 0.067(5) Uani 0.50 1 d P
H1B H 0.2001(14) 0.1553(19) 0.4284(5) 0.080 Uiso 1 1 d D
H1A H 0.2167(10) 0.034(2) 0.4474(7) 0.080 Uiso 1 1 d D
H9C H 0.407(3) -0.124(5) 0.3138(7) 0.080 Uiso 1 1 d D
H9B H 0.3450(17) -0.153(5) 0.3560(18) 0.080 Uiso 1 1 d D

loop_
_atom_site_aniso_label
_atom_site_aniso_U_11
_atom_site_aniso_U_22
_atom_site_aniso_U_33
_atom_site_aniso_U_23
_atom_site_aniso_U_13
_atom_site_aniso_U_12
Tm1 0.00766(8) 0.01090(8) 0.00877(8) 0.00112(5) 0.00059(5) 0.00026(5)
C1 0.0103(15) 0.0178(17) 0.0124(16) 0.0052(13) -0.0005(12) -0.0010(13)
C2 0.0102(15) 0.0135(15) 0.0134(15) 0.0003(13) -0.0044(12) -0.0018(12)
C3 0.0129(15) 0.0186(16) 0.0084(15) 0.0007(13) -0.0008(12) -0.0036(13)
C4 0.0165(16) 0.0176(17) 0.0084(15) 0.0028(13) 0.0010(12) -0.0058(13)
C5 0.0125(16) 0.0159(16) 0.0114(15) 0.0008(12) -0.0023(12) -0.0011(13)
C6 0.0150(15) 0.0169(16) 0.0082(15) -0.0005(12) 0.0004(12) -0.0005(13)
C7 0.0205(17) 0.0173(17) 0.0129(16) -0.0012(13) 0.0021(13) -0.0050(14)
C8 0.0152(15) 0.0109(15) 0.0128(15) 0.0006(12) 0.0019(12) -0.0053(13)
C9 0.0114(15) 0.0112(15) 0.0168(16) -0.0015(13) 0.0013(12) -0.0028(13)
C10 0.0101(15) 0.0098(15) 0.0150(15) 0.0007(13) 0.0011(12) -0.0010(12)
C11 0.0126(15) 0.0130(16) 0.0100(15) -0.0013(12) -0.0001(12) 0.0007(12)
C12 0.0115(15) 0.0105(15) 0.0158(16) 0.0009(12) -0.0008(12) -0.0024(13)
C13 0.0146(16) 0.0119(15) 0.0128(15) 0.0006(12) -0.0032(12) -0.0017(13)
C14 0.0112(15) 0.0195(17) 0.0111(15) 0.0045(13) -0.0026(12) -0.0004(13)
C15 0.0164(16) 0.0222(18) 0.0126(16) -0.0049(14) -0.0011(13) -0.0054(14)
C16 0.0131(16) 0.0050(14) 0.0198(17) -0.0034(12) 0.0003(13) -0.0009(12)
C17 0.0138(16) 0.0076(15) 0.0145(16) 0.0006(12) 0.0014(12) -0.0012(12)
C18 0.054(3) 0.092(5) 0.047(3) -0.032(3) -0.017(3) 0.028(3)
C19 0.027(2) 0.024(2) 0.030(2) 0.0031(16) 0.0024(17) -0.0006(16)
N1 0.0255(18) 0.047(2) 0.0332(18) 0.0082(17) 0.0068(14) 0.0110(16)
O1 0.0200(12) 0.0208(12) 0.0130(11) 0.0003(10) 0.0058(10) -0.0007(10)
O2 0.0167(11) 0.0138(11) 0.0139(11) 0.0010(9) 0.0021(9) -0.0023(9)
O3 0.0161(12) 0.0211(13) 0.0157(11) -0.0065(10) -0.0002(9) -0.0043(10)
O4 0.0495(18) 0.0531(19) 0.0244(14) -0.0217(13) 0.0219(13) -0.0391(15)
O5 0.0094(11) 0.0160(12) 0.0239(12) 0.0004(10) 0.0048(9) 0.0018(9)
O6 0.0136(11) 0.0204(12) 0.0114(11) 0.0008(9) -0.0014(9) 0.0045(9)
O7 0.0157(11) 0.0153(12) 0.0138(12) 0.0000(9) 0.0016(9) 0.0042(9)
O8 0.0142(11) 0.0138(11) 0.0183(11) -0.0018(9) -0.0043(9) 0.0015(10)
O9 0.0180(12) 0.0256(14) 0.0197(12) -0.0041(11) -0.0020(10) -0.0023(10)
C20 0.109(8) 0.054(5) 0.048(5) 0.000 0.006(5) 0.000
N2 0.110(11) 0.066(8) 0.038(6) -0.010(6) 0.007(7) -0.049(8)
C21 0.072(10) 0.075(10) 0.053(8) 0.006(6) -0.009(7) 0.028(7)

loop_
_atom_type_symbol
_atom_type_description
_atom_type_scat_dispersion_real
_atom_type_scat_dispersion_imag
_atom_type_scat_source
C C 0.0033 0.0016 'International Tables Vol C Tables 4.2.6.8 and 6.1.1.4'
H H 0.0000 0.0000 'International Tables Vol C Tables 4.2.6.8 and 6.1.1.4'
N N 0.0061 0.0033 'International Tables Vol C Tables 4.2.6.8 and 6.1.1.4'
O O 0.0106 0.0060 'International Tables Vol C Tables 4.2.6.8 and 6.1.1.4'
Tm Tm -0.3139 5.2483 'International Tables Vol C Tables 4.2.6.8 and 6.1.1.4'

loop_
_geom_angle_atom_site_label_1
_geom_angle_atom_site_label_2
_geom_angle_atom_site_label_3
_geom_angle
_geom_angle_site_symmetry_1
_geom_angle_site_symmetry_3
O7 Tm1 O3 82.52(8) 5_666 3_655
O7 Tm1 O5 80.54(8) 5_666 8_755
O3 Tm1 O5 147.19(8) 3_655 8_755
O7 Tm1 O8 126.25(7) 5_666 1_545
O3 Tm1 O8 140.51(8) 3_655 1_545
O5 Tm1 O8 70.99(7) 8_755 1_545
O7 Tm1 O6 75.64(8) 5_666 4_456
O3 Tm1 O6 78.71(8) 3_655 4_456
O5 Tm1 O6 123.21(8) 8_755 4_456
O8 Tm1 O6 83.18(8) 1_545 4_456
O7 Tm1 O9 145.12(8) 5_666 .
O3 Tm1 O9 71.71(8) 3_655 .
O5 Tm1 O9 133.03(8) 8_755 .
O8 Tm1 O9 70.07(8) 1_545 .
O6 Tm1 O9 76.55(8) 4_456 .
O7 Tm1 O2 127.27(7) 5_666 .
O3 Tm1 O2 87.37(7) 3_655 .
O5 Tm1 O2 80.94(7) 8_755 .
O8 Tm1 O2 92.50(7) 1_545 .
O6 Tm1 O2 151.59(7) 4_456 .
O9 Tm1 O2 75.60(8) . .
O7 Tm1 O1 73.08(7) 5_666 .
O3 Tm1 O1 74.79(8) 3_655 .
O5 Tm1 O1 73.47(8) 8_755 .
O8 Tm1 O1 134.57(8) 1_545 .
O6 Tm1 O1 141.06(7) 4_456 .
O9 Tm1 O1 119.95(8) . .
O2 Tm1 O1 54.36(7) . .
O7 Tm1 C14 99.77(9) 5_666 .
O3 Tm1 C14 80.13(8) 3_655 .
O5 Tm1 C14 75.36(8) 8_755 .
O8 Tm1 C14 114.96(8) 1_545 .
O6 Tm1 C14 158.75(8) 4_456 .
O9 Tm1 C14 98.54(9) . .
O2 Tm1 C14 27.58(8) . .
O1 Tm1 C14 26.78(8) . .
C2 C1 C6 120.2(3) . .
C2 C1 C14 121.4(3) . .
C6 C1 C14 118.4(3) . .
C1 C2 C3 120.0(3) . .
C4 C3 C2 119.3(3) . .
C4 C3 C15 121.1(3) . .
C2 C3 C15 119.5(3) . .
C3 C4 C5 121.5(3) . .
C6 C5 C4 118.4(3) . .
C6 C5 C7 121.8(3) . .
C4 C5 C7 119.7(3) . .
C5 C6 C1 120.6(3) . .
C8 C7 C5 116.2(3) . .
C13 C8 C9 118.7(3) . .
C13 C8 C7 120.7(3) . .
C9 C8 C7 120.5(3) . .
C10 C9 C8 120.9(3) . .
C9 C10 C11 119.3(3) . .
C9 C10 C16 121.5(3) . .
C11 C10 C16 119.2(3) . .
C12 C11 C10 120.3(3) . .
C11 C12 C13 119.7(3) . .
C11 C12 C17 119.0(3) . .
C13 C12 C17 121.2(3) . .
C12 C13 C8 120.9(3) . .
O1 C14 O2 120.5(3) . .
O1 C14 C1 119.7(3) . .
O2 C14 C1 119.7(3) . .
O1 C14 Tm1 61.07(16) . .
O2 C14 Tm1 59.48(16) . .
C1 C14 Tm1 178.5(2) . .
O4 C15 O3 122.6(3) . .
O4 C15 C3 118.8(3) . .
O3 C15 C3 118.5(3) . .
O5 C16 O6 123.5(3) . .
O5 C16 C10 119.0(3) . .
O6 C16 C10 117.5(3) . .
O7 C17 O8 125.5(3) . .
O7 C17 C12 116.7(3) . .
O8 C17 C12 117.8(3) . .
C19 N1 C18 111.4(3) . .
C14 O1 Tm1 92.14(19) . .
C14 O2 Tm1 92.94(18) . .
C15 O3 Tm1 147.6(2) . 3_655
C16 O5 Tm1 178.4(2) . 8_765
C16 O6 Tm1 114.28(19) . 4_556
C17 O7 Tm1 141.7(2) . 5_666
C17 O8 Tm1 133.88(19) . 1_565
N2 C20 N2 149.6(15) . 3_655
N2 C20 C21 18.1(9) . .
N2 C20 C21 167.6(10) 3_655 .
N2 C20 C21 167.6(10) . 3_655
N2 C20 C21 18.1(9) 3_655 3_655
C21 C20 C21 174.3(11) . 3_655
C21 N2 C20 135(2) . .
N2 C21 C20 27.1(14) . .

loop_
_geom_bond_atom_site_label_1
_geom_bond_atom_site_label_2
_geom_bond_distance
_geom_bond_site_symmetry_2
Tm1 O7 2.277(2) 5_666
Tm1 O3 2.285(2) 3_655
Tm1 O5 2.297(2) 8_755
Tm1 O8 2.323(2) 1_545
Tm1 O6 2.365(2) 4_456
Tm1 O9 2.370(2) .
Tm1 O2 2.380(2) .
Tm1 O1 2.417(2) .
Tm1 C14 2.760(3) .
C1 C2 1.380(4) .
C1 C6 1.398(4) .
C1 C14 1.498(4) .
C2 C3 1.392(4) .
C3 C4 1.385(4) .
C3 C15 1.508(4) .
C4 C5 1.396(4) .
C5 C6 1.384(4) .
C5 C7 1.519(4) .
C7 C8 1.511(4) .
C8 C13 1.394(4) .
C8 C9 1.396(4) .
C9 C10 1.395(4) .
C10 C11 1.398(4) .
C10 C16 1.498(4) .
C11 C12 1.387(4) .
C12 C13 1.392(4) .
C12 C17 1.504(4) .
C14 O1 1.244(4) .
C14 O2 1.279(4) .
C15 O4 1.252(4) .
C15 O3 1.253(4) .
C16 O5 1.252(4) .
C16 O6 1.265(4) .
C17 O7 1.253(4) .
C17 O8 1.260(4) .
C18 N1 1.480(6) .
C19 N1 1.478(5) .
O3 Tm1 2.285(2) 3_655
O5 Tm1 2.297(2) 8_765
O6 Tm1 2.365(2) 4_556
O7 Tm1 2.277(2) 5_666
O8 Tm1 2.323(2) 1_565
C20 N2 1.202(12) .
C20 N2 1.202(12) 3_655
C20 C21 1.872(14) .
C20 C21 1.872(14) 3_655
N2 C21 0.819(15) .
